data_7210613
loop_
_publ_author_name
'Martins, In\^es'
'Martins, Marta'
'Fernandes, Auguste'
'Andr\'e, V\^ania'
'Duarte, M. Teresa'

_publ_section_title
;
 An insight into dapsone co-crystals: sulfones as participants in
 supramolecular interactions
;
_journal_issue 40
_journal_name_full CrystEngComm
_journal_page_first 8173
_journal_paper_doi 10.1039/c3ce41323c
_journal_volume 15
_journal_year 2013
_chemical_formula_moiety 'C12 H12 N2 O2 S, 0.5 (C10 H8 N2)'
_chemical_formula_sum 'C17 H16 N3 O2 S'
_chemical_formula_weight 326.39
_chemical_name_systematic
;
 ?
;
_space_group_IT_number 14
_symmetry_cell_setting monoclinic
_symmetry_space_group_name_Hall '-P 2yn'
_symmetry_space_group_name_H-M 'P 1 21/n 1'
_atom_sites_solution_hydrogens geom
_atom_sites_solution_primary direct
_atom_sites_solution_secondary difmap
_audit_creation_method SHELXL-97
_cell_angle_alpha 90.00
_cell_angle_beta 91.116(2)
_cell_angle_gamma 90.00
_cell_formula_units_Z 4
_cell_length_a 5.8451(3)
_cell_length_b 7.7034(4)
_cell_length_c 34.6478(16)
_cell_measurement_temperature 150
_cell_measurement_theta_max 30.290
_cell_measurement_theta_min 2.35
_cell_volume 1559.80(13)
_computing_cell_refinement 'BRUKER SMART (Bruker, 2005)'
_computing_data_collection 'BRUKER SMART (Bruker, 2005)'
_computing_data_reduction 'BRUKER SAINT (Bruker, 2005)'
_computing_molecular_graphics 'ORTEP 3.2 (Farrugia, 1997) and Mercury 3.0'
_computing_structure_refinement 'SHELXL-97 (Sheldrick, 2008)'
_computing_structure_solution 'SIR 97 (Altomare et al, 1999)'
_diffrn_ambient_temperature 150
_diffrn_measured_fraction_theta_full 0.998
_diffrn_measured_fraction_theta_max 0.998
_diffrn_measurement_device_type 'CCD area detector'
_diffrn_measurement_method 'phi and omega scans'
_diffrn_radiation_monochromator graphite
_diffrn_radiation_source 'fine-focus sealed tube'
_diffrn_radiation_type MoK\a
_diffrn_radiation_wavelength 0.71073
_diffrn_reflns_av_R_equivalents 0.0555
_diffrn_reflns_av_sigmaI/netI 0.0510
_diffrn_reflns_limit_h_max 8
_diffrn_reflns_limit_h_min -6
_diffrn_reflns_limit_k_max 10
_diffrn_reflns_limit_k_min -10
_diffrn_reflns_limit_l_max 49
_diffrn_reflns_limit_l_min -39
_diffrn_reflns_number 18138
_diffrn_reflns_theta_full 30.29
_diffrn_reflns_theta_max 30.29
_diffrn_reflns_theta_min 2.35
_exptl_absorpt_coefficient_mu 0.221
_exptl_absorpt_correction_T_max 0.989
_exptl_absorpt_correction_T_min 0.948
_exptl_absorpt_correction_type multi-scan
_exptl_absorpt_process_details 'SADABS (Bruker,2005)'
_exptl_crystal_colour colourless
_exptl_crystal_density_diffrn 1.390
_exptl_crystal_density_meas ?
_exptl_crystal_density_method 'not measured'
_exptl_crystal_description plates
_exptl_crystal_F_000 684
_exptl_crystal_size_max 0.23
_exptl_crystal_size_mid 0.04
_exptl_crystal_size_min 0.02
_refine_diff_density_max 0.428
_refine_diff_density_min -0.457
_refine_diff_density_rms 0.061
_refine_ls_extinction_method none
_refine_ls_goodness_of_fit_ref 1.056
_refine_ls_hydrogen_treatment mixed
_refine_ls_matrix_type full
_refine_ls_number_parameters 224
_refine_ls_number_reflns 4662
_refine_ls_number_restraints 0
_refine_ls_restrained_S_all 1.056
_refine_ls_R_factor_all 0.0689
_refine_ls_R_factor_gt 0.0498
_refine_ls_shift/su_max 0.000
_refine_ls_shift/su_mean 0.000
_refine_ls_structure_factor_coef Fsqd
_refine_ls_weighting_details 'calc w=1/[\s^2^(Fo^2^)+(0.0618P)^2^+0.4139P] where P=(Fo^2^+2Fc^2^)/3'
_refine_ls_weighting_scheme calc
_refine_ls_wR_factor_gt 0.1236
_refine_ls_wR_factor_ref 0.1315
_reflns_number_gt 3593
_reflns_number_total 4662
_reflns_threshold_expression >2\s(I)
_cod_data_source_file c3ce41323c.txt
_cod_data_source_block dapbip
_cod_depositor_comments
;
The following automatic conversions were performed:

'_symmetry_cell_setting' value 'Monoclinic' changed to 'monoclinic'
according to /home/saulius/struct/CIF-dictionaries/cif_core.dic
dictionary named 'cif_core.dic' version 2.4.2 from 2011-04-26.

Automatic conversion script
Id: cif_fix_values 1891 2012-01-12 08:04:46Z andrius 

The following automatic conversions were performed:

'_exptl_crystal_density_meas' value 'not measured' was changed to '?'
- the value is perceived as not measured.

Automatic conversion script
Id: cif_fix_values 3008 2015-01-20 13:52:24Z robertas 
;
_cod_original_sg_symbol_H-M 'P 21/n'
_cod_database_code 7210613

loop_
_symmetry_equiv_pos_as_xyz
'x, y, z'
'-x+1/2, y+1/2, -z+1/2'
'-x, -y, -z'
'x-1/2, -y-1/2, z-1/2'

loop_
_atom_site_label
_atom_site_type_symbol
_atom_site_fract_x
_atom_site_fract_y
_atom_site_fract_z
_atom_site_U_iso_or_equiv
_atom_site_adp_type
_atom_site_occupancy
_atom_site_symmetry_multiplicity
_atom_site_calc_flag
_atom_site_refinement_flags
C1 C -0.0381(3) -0.3656(2) 0.13606(4) 0.0212(3) Uani 1 1 d .
C2 C -0.1815(3) -0.2213(2) 0.13489(4) 0.0228(3) Uani 1 1 d .
H2 H -0.3222 -0.2245 0.1469 0.027 Uiso 1 1 calc R
C3 C -0.1137(3) -0.0735(2) 0.11576(5) 0.0241(3) Uani 1 1 d .
H3 H -0.2100 0.0226 0.1149 0.029 Uiso 1 1 calc R
C4 C 0.0984(3) -0.0662(2) 0.09757(5) 0.0248(3) Uani 1 1 d .
C5 C 0.2400(3) -0.2127(2) 0.09929(5) 0.0271(3) Uani 1 1 d .
H5 H 0.3811 -0.2102 0.0873 0.032 Uiso 1 1 calc R
C6 C 0.1735(3) -0.3601(2) 0.11840(5) 0.0261(3) Uani 1 1 d .
H6 H 0.2699 -0.4562 0.1195 0.031 Uiso 1 1 calc R
C7 C -0.0600(3) -0.5198(2) 0.20929(4) 0.0218(3) Uani 1 1 d .
C8 C -0.2220(3) -0.4422(2) 0.23277(5) 0.0247(3) Uani 1 1 d .
H8 H -0.3626 -0.4074 0.2224 0.030 Uiso 1 1 calc R
C9 C -0.1728(3) -0.4174(2) 0.27144(5) 0.0253(3) Uani 1 1 d .
H9 H -0.2818 -0.3670 0.2871 0.030 Uiso 1 1 calc R
C10 C 0.0389(3) -0.4670(2) 0.28741(5) 0.0232(3) Uani 1 1 d .
C11 C 0.1984(3) -0.5485(2) 0.26371(5) 0.0253(3) Uani 1 1 d .
H11 H 0.3375 -0.5860 0.2742 0.030 Uiso 1 1 calc R
C12 C 0.1502(3) -0.5733(2) 0.22495(5) 0.0246(3) Uani 1 1 d .
H12 H 0.2577 -0.6256 0.2093 0.029 Uiso 1 1 calc R
C13 C 0.6228(4) 0.3682(3) 0.05296(7) 0.0597(7) Uani 1 1 d .
H13 H 0.5314 0.4037 0.0732 0.072 Uiso 1 1 calc R
C14 C 0.7769(4) 0.4866(3) 0.03859(7) 0.0579(7) Uani 1 1 d .
H14 H 0.7871 0.5975 0.0491 0.069 Uiso 1 1 calc R
C15 C 0.9160(3) 0.4390(2) 0.00845(5) 0.0282(4) Uani 1 1 d .
C16 C 0.8941(3) 0.2696(3) -0.00424(5) 0.0353(4) Uani 1 1 d .
H16 H 0.9873 0.2288 -0.0237 0.042 Uiso 1 1 calc R
C17 C 0.7346(3) 0.1608(3) 0.01183(6) 0.0397(5) Uani 1 1 d .
H17 H 0.7234 0.0480 0.0024 0.048 Uiso 1 1 calc R
N1 N 0.1612(3) 0.0798(2) 0.07819(5) 0.0344(4) Uani 1 1 d .
N2 N 0.0857(3) -0.4390(2) 0.32617(4) 0.0303(3) Uani 1 1 d .
N3 N 0.5960(3) 0.2073(2) 0.03996(5) 0.0396(4) Uani 1 1 d .
O1 O -0.3688(2) -0.56917(15) 0.15594(3) 0.0292(3) Uani 1 1 d .
O2 O 0.0169(2) -0.69448(15) 0.14702(3) 0.0310(3) Uani 1 1 d .
S1 S -0.12283(7) -0.55280(5) 0.160305(11) 0.02293(11) Uani 1 1 d .
H1N1 H 0.091(4) 0.172(3) 0.0840(6) 0.045(6) Uiso 1 1 d .
H1N2 H 0.005(4) -0.353(3) 0.3348(6) 0.041(6) Uiso 1 1 d .
H2N1 H 0.295(4) 0.085(3) 0.0711(7) 0.043(6) Uiso 1 1 d .
H2N2 H 0.231(4) -0.442(3) 0.3331(7) 0.045(7) Uiso 1 1 d .

loop_
_atom_site_aniso_label
_atom_site_aniso_U_11
_atom_site_aniso_U_22
_atom_site_aniso_U_33
_atom_site_aniso_U_23
_atom_site_aniso_U_13
_atom_site_aniso_U_12
C1 0.0202(7) 0.0221(7) 0.0211(7) -0.0023(6) -0.0017(5) 0.0012(6)
C2 0.0195(7) 0.0230(7) 0.0260(8) -0.0027(6) 0.0037(6) 0.0017(6)
C3 0.0227(8) 0.0209(7) 0.0289(8) -0.0017(6) 0.0033(6) 0.0028(6)
C4 0.0266(8) 0.0269(8) 0.0210(7) -0.0040(6) 0.0020(6) -0.0030(6)
C5 0.0198(8) 0.0358(9) 0.0258(8) -0.0043(7) 0.0036(6) 0.0011(6)
C6 0.0210(8) 0.0292(8) 0.0280(8) -0.0039(6) -0.0005(6) 0.0076(6)
C7 0.0222(8) 0.0177(7) 0.0254(7) -0.0011(6) -0.0022(6) 0.0004(5)
C8 0.0192(8) 0.0227(7) 0.0320(8) -0.0013(6) -0.0026(6) 0.0036(6)
C9 0.0235(8) 0.0230(7) 0.0295(8) -0.0028(6) 0.0037(6) 0.0010(6)
C10 0.0247(8) 0.0195(7) 0.0253(7) 0.0029(6) -0.0005(6) -0.0073(6)
C11 0.0190(7) 0.0273(8) 0.0295(8) 0.0024(6) -0.0042(6) 0.0002(6)
C12 0.0213(8) 0.0234(7) 0.0290(8) -0.0012(6) -0.0006(6) 0.0037(6)
C13 0.0663(16) 0.0529(14) 0.0617(15) -0.0129(12) 0.0434(13) -0.0179(12)
C14 0.0702(16) 0.0411(11) 0.0640(15) -0.0195(11) 0.0443(13) -0.0189(11)
C15 0.0285(9) 0.0342(9) 0.0222(8) -0.0026(7) 0.0046(6) -0.0058(7)
C16 0.0363(10) 0.0384(10) 0.0314(9) -0.0068(8) 0.0105(8) -0.0055(8)
C17 0.0417(11) 0.0365(10) 0.0412(11) -0.0057(8) 0.0076(8) -0.0110(8)
N1 0.0332(9) 0.0312(8) 0.0395(9) 0.0026(7) 0.0141(7) -0.0021(7)
N2 0.0301(8) 0.0352(8) 0.0257(7) 0.0019(6) -0.0007(6) -0.0069(7)
N3 0.0361(9) 0.0440(9) 0.0389(9) 0.0011(7) 0.0088(7) -0.0103(7)
O1 0.0247(6) 0.0285(6) 0.0342(6) 0.0022(5) -0.0080(5) -0.0043(5)
O2 0.0400(7) 0.0209(6) 0.0318(6) -0.0064(5) -0.0042(5) 0.0075(5)
S1 0.0239(2) 0.01885(18) 0.0259(2) -0.00247(14) -0.00371(14) 0.00187(14)

loop_
_atom_type_symbol
_atom_type_description
_atom_type_scat_dispersion_real
_atom_type_scat_dispersion_imag
_atom_type_scat_source
C C 0.0033 0.0016 'International Tables Vol C Tables 4.2.6.8 and 6.1.1.4'
H H 0.0000 0.0000 'International Tables Vol C Tables 4.2.6.8 and 6.1.1.4'
N N 0.0061 0.0033 'International Tables Vol C Tables 4.2.6.8 and 6.1.1.4'
O O 0.0106 0.0060 'International Tables Vol C Tables 4.2.6.8 and 6.1.1.4'
S S 0.1246 0.1234 'International Tables Vol C Tables 4.2.6.8 and 6.1.1.4'

loop_
_geom_angle_atom_site_label_1
_geom_angle_atom_site_label_2
_geom_angle_atom_site_label_3
_geom_angle
_geom_angle_site_symmetry_3
C6 C1 C2 120.20(15) .
C6 C1 S1 119.97(12) .
C2 C1 S1 119.83(12) .
C3 C2 C1 119.65(14) .
C2 C3 C4 120.90(15) .
N1 C4 C5 121.38(16) .
N1 C4 C3 120.21(16) .
C5 C4 C3 118.40(15) .
C6 C5 C4 120.92(15) .
C5 C6 C1 119.93(15) .
C8 C7 C12 120.17(15) .
C8 C7 S1 119.74(12) .
C12 C7 S1 120.08(12) .
C9 C8 C7 119.67(15) .
C8 C9 C10 120.86(15) .
N2 C10 C9 119.90(16) .
N2 C10 C11 121.16(15) .
C9 C10 C11 118.92(15) .
C12 C11 C10 120.43(15) .
C11 C12 C7 119.91(15) .
N3 C13 C14 124.6(2) .
C13 C14 C15 119.5(2) .
C16 C15 C14 115.95(16) .
C16 C15 C15 121.94(19) 3_765
C14 C15 C15 122.1(2) 3_765
C17 C16 C15 120.29(17) .
N3 C17 C16 124.01(19) .
C13 N3 C17 115.53(17) .
O2 S1 O1 117.87(7) .
O2 S1 C1 107.67(7) .
O1 S1 C1 108.18(7) .
O2 S1 C7 108.06(7) .
O1 S1 C7 107.67(7) .
C1 S1 C7 106.90(7) .

loop_
_geom_bond_atom_site_label_1
_geom_bond_atom_site_label_2
_geom_bond_distance
_geom_bond_site_symmetry_2
C1 C6 1.391(2) .
C1 C2 1.392(2) .
C1 S1 1.7455(16) .
C2 C3 1.380(2) .
C3 C4 1.403(2) .
C4 N1 1.363(2) .
C4 C5 1.400(2) .
C5 C6 1.375(2) .
C7 C8 1.395(2) .
C7 C12 1.395(2) .
C7 S1 1.7483(16) .
C8 C9 1.378(2) .
C9 C10 1.399(2) .
C10 N2 1.382(2) .
C10 C11 1.403(2) .
C11 C12 1.380(2) .
C13 N3 1.327(3) .
C13 C14 1.381(3) .
C14 C15 1.386(2) .
C15 C16 1.382(2) .
C15 C15 1.487(3) 3_765
C16 C17 1.379(3) .
C17 N3 1.329(2) .
O1 S1 1.4479(12) .
O2 S1 1.4441(12) .
